data_7155341
loop_
_publ_author_name
'Tan, Yu'
'Feng, Er-Lu'
'Sun, Qiang-Sheng'
'Lin, Hua'
'Sun, Xun'
'Lin, Guo-Qiang'
'Sun, Xing-Wen'

_publ_section_title
;
 Enantioselective synthesis of spirooxindole benzoquinolizines via
 organo-catalyzed cascade reactions.
;
_journal_issue 4
_journal_name_full 'Organic &amp; biomolecular chemistry'
_journal_page_first 778
_journal_page_last 781
_journal_paper_doi 10.1039/c6ob02157c
_journal_volume 15
_journal_year 2017
_chemical_formula_sum 'C39 H44 N2 O7'
_chemical_formula_weight 652.76
_chemical_name_systematic
; 
 ? 
;
_space_group_crystal_system monoclinic
_space_group_IT_number 5
_space_group_name_Hall 'C 2y'
_space_group_name_H-M_alt 'C 1 2 1'
_symmetry_space_group_name_Hall 'C 2y'
_symmetry_space_group_name_H-M 'C 1 2 1'
_atom_sites_solution_hydrogens geom
_audit_creation_method SHELXL-2013
_audit_update_record
;
2016-06-08 deposited with the CCDC.
2016-10-27 downloaded from the CCDC.
;
_cell_angle_alpha 90
_cell_angle_beta 98.967(3)
_cell_angle_gamma 90
_cell_formula_units_Z 4
_cell_length_a 22.0361(10)
_cell_length_b 8.9726(4)
_cell_length_c 18.4215(8)
_cell_measurement_reflns_used 2438
_cell_measurement_temperature 296(2)
_cell_measurement_theta_max 69.45
_cell_measurement_theta_min 4.06
_cell_volume 3597.8(3)
_computing_cell_refinement 'Bruker SAINT'
_computing_data_collection 'Bruker APEX2'
_computing_data_reduction 'Bruker SAINT'
_computing_molecular_graphics 'Bruker SHELXTL'
_computing_publication_material 'Bruker SHELXTL'
_computing_structure_refinement 'SHELXL-2013 (Sheldrick, 2013)'
_computing_structure_solution 'SHELXS-97 (Sheldrick, 2008)'
_diffrn_ambient_temperature 296(2)
_diffrn_measured_fraction_theta_full 0.936
_diffrn_measured_fraction_theta_max 0.928
_diffrn_measurement_device_type 'Bruker APEX-II CCD'
_diffrn_measurement_method '\f and \w scans'
_diffrn_radiation_type CuK\a
_diffrn_radiation_wavelength 1.54178
_diffrn_reflns_av_R_equivalents 0.0440
_diffrn_reflns_av_unetI/netI 0.0580
_diffrn_reflns_Laue_measured_fraction_full 0.936
_diffrn_reflns_Laue_measured_fraction_max 0.928
_diffrn_reflns_limit_h_max 26
_diffrn_reflns_limit_h_min -25
_diffrn_reflns_limit_k_max 10
_diffrn_reflns_limit_k_min -10
_diffrn_reflns_limit_l_max 22
_diffrn_reflns_limit_l_min -22
_diffrn_reflns_number 9159
_diffrn_reflns_point_group_measured_fraction_full 0.739
_diffrn_reflns_point_group_measured_fraction_max 0.729
_diffrn_reflns_theta_full 67.679
_diffrn_reflns_theta_max 69.495
_diffrn_reflns_theta_min 2.428
_exptl_absorpt_coefficient_mu 0.668
_exptl_absorpt_correction_T_max 0.753
_exptl_absorpt_correction_T_min 0.561
_exptl_absorpt_correction_type multi-scan
_exptl_absorpt_process_details sadabs
_exptl_crystal_colour colourless
_exptl_crystal_density_diffrn 1.205
_exptl_crystal_description sheet
_exptl_crystal_F_000 1392
_exptl_crystal_size_max 0.640
_exptl_crystal_size_mid 0.500
_exptl_crystal_size_min 0.020
_refine_diff_density_max 1.028
_refine_diff_density_min -0.479
_refine_diff_density_rms 0.082
_refine_ls_abs_structure_details
; 
 Flack x determined using 1235 quotients [(I+)-(I-)]/[(I+)+(I-)] 
 (Parsons and Flack (2004), Acta Cryst. A60, s61). 
;
_refine_ls_abs_structure_Flack 0.1(2)
_refine_ls_extinction_coef 0.0013(5)
_refine_ls_extinction_expression Fc^*^=kFc[1+0.001xFc^2^\l^3^/sin(2\q)]^-1/4^
_refine_ls_extinction_method SHELXL
_refine_ls_goodness_of_fit_ref 1.334
_refine_ls_hydrogen_treatment constr
_refine_ls_matrix_type full
_refine_ls_number_parameters 442
_refine_ls_number_reflns 4929
_refine_ls_number_restraints 67
_refine_ls_restrained_S_all 1.363
_refine_ls_R_factor_all 0.1055
_refine_ls_R_factor_gt 0.0977
_refine_ls_shift/su_max 0.004
_refine_ls_shift/su_mean 0.001
_refine_ls_structure_factor_coef Fsqd
_refine_ls_weighting_details
; 
 w=1/[\s^2^(Fo^2^)+(0.2000P)^2^] 
 where P=(Fo^2^+2Fc^2^)/3 
;
_refine_ls_weighting_scheme calc
_refine_ls_wR_factor_gt 0.2925
_refine_ls_wR_factor_ref 0.3097
_reflns_Friedel_coverage 0.470
_reflns_Friedel_fraction_full 0.512
_reflns_Friedel_fraction_max 0.500
_reflns_number_gt 4239
_reflns_number_total 4929
_reflns_threshold_expression 'I > 2\s(I)'
_cod_data_source_file c6ob02157c2.cif
_cod_data_source_block cu_60113b
_cod_depositor_comments 'Adding full bibliography for 7155340--7155341.cif.'
_cod_database_code 7155341
_shelx_space_group_comment
; 
The symmetry employed for this shelxl refinement is uniquely defined 
by the following loop, which should always be used as a source of 
symmetry information in preference to the above space-group names. 
They are only intended as comments. 
;
_shelx_estimated_absorpt_t_min 0.674
_shelx_estimated_absorpt_t_max 0.987
_shelxl_version_number 2013-2

loop_
_space_group_symop_operation_xyz
'x, y, z'
'-x, y, -z'
'x+1/2, y+1/2, z'
'-x+1/2, y+1/2, -z'

loop_
_atom_site_label
_atom_site_type_symbol
_atom_site_fract_x
_atom_site_fract_y
_atom_site_fract_z
_atom_site_U_iso_or_equiv
_atom_site_adp_type
_atom_site_occupancy
_atom_site_site_symmetry_order
_atom_site_calc_flag
_atom_site_refinement_flags_posn
_atom_site_refinement_flags_adp
N1 N 0.5782(3) 0.4889(8) 0.7000(3) 0.0694(18) Uani 1 1 d . .
N2 N 0.7525(2) 0.3193(7) 0.8384(3) 0.0568(13) Uani 1 1 d . .
O1 O 0.5508(2) 0.3156(7) 0.7823(3) 0.0732(15) Uani 1 1 d . .
O2 O 0.5096(8) 0.6032(10) 0.6133(7) 0.206(8) Uani 1 1 d D .
O3 O 0.4849(3) 0.3713(10) 0.6586(5) 0.107(3) Uani 1 1 d D U
O4 O 0.57602(19) 0.6511(5) 0.8538(3) 0.0529(10) Uani 1 1 d . .
O5 O 0.6592(3) 0.7112(6) 0.9348(4) 0.0864(19) Uani 1 1 d . .
O6 O 0.6910(4) 0.0834(9) 0.5066(3) 0.094(2) Uani 1 1 d . .
O7 O 0.5944(3) 0.0476(7) 0.5682(3) 0.0747(15) Uani 1 1 d . .
C1 C 0.5865(3) 0.4008(8) 0.7636(3) 0.0533(15) Uani 1 1 d . .
C2 C 0.6515(2) 0.4311(6) 0.8045(3) 0.0420(11) Uani 1 1 d . .
C3 C 0.6737(3) 0.5594(7) 0.7625(4) 0.0531(14) Uani 1 1 d . .
C4 C 0.7265(4) 0.6436(9) 0.7805(6) 0.082(2) Uani 1 1 d D .
H4 H 0.7540 0.6266 0.8233 0.098 Uiso 1 1 calc R U
C5 C 0.7364(7) 0.7570(13) 0.7302(10) 0.128(5) Uani 1 1 d D U
H5 H 0.7709 0.8180 0.7392 0.153 Uiso 1 1 calc R U
C6 C 0.6925(8) 0.7756(13) 0.6657(8) 0.131(6) Uani 1 1 d D U
H6 H 0.7000 0.8485 0.6323 0.157 Uiso 1 1 calc R U
C7 C 0.6387(7) 0.6916(14) 0.6490(5) 0.110(4) Uani 1 1 d D U
H7 H 0.6110 0.7069 0.6062 0.132 Uiso 1 1 calc R U
C8 C 0.6291(5) 0.5839(10) 0.7003(4) 0.080(3) Uani 1 1 d . U
C9 C 0.5138(6) 0.4924(10) 0.6508(5) 0.108(4) Uani 1 1 d D U
C10 C 0.4183(6) 0.3625(15) 0.6315(8) 0.118(4) Uani 1 1 d D U
C11 C 0.4015(7) 0.210(3) 0.6585(17) 0.186(11) Uani 1 1 d . .
H11A H 0.4084 0.2089 0.7112 0.279 Uiso 1 1 calc R U
H11B H 0.4264 0.1354 0.6404 0.279 Uiso 1 1 calc R U
H11C H 0.3589 0.1901 0.6408 0.279 Uiso 1 1 calc R U
C12 C 0.3885(7) 0.480(2) 0.6647(13) 0.151(7) Uani 1 1 d . U
H12A H 0.3480 0.4485 0.6707 0.226 Uiso 1 1 calc R U
H12B H 0.3859 0.5665 0.6339 0.226 Uiso 1 1 calc R U
H12C H 0.4117 0.5030 0.7119 0.226 Uiso 1 1 calc R U
C13 C 0.4091(10) 0.380(3) 0.5486(9) 0.190(10) Uani 1 1 d D U
H13A H 0.3689 0.3457 0.5280 0.285 Uiso 1 1 calc R U
H13B H 0.4396 0.3230 0.5289 0.285 Uiso 1 1 calc R U
H13C H 0.4132 0.4835 0.5365 0.285 Uiso 1 1 calc R U
C14 C 0.6477(2) 0.4595(6) 0.8862(3) 0.0431(11) Uani 1 1 d . .
H14 H 0.6144 0.3973 0.8990 0.052 Uiso 1 1 calc R U
C15 C 0.7059(3) 0.4169(7) 0.9377(3) 0.0507(13) Uani 1 1 d . .
C16 C 0.7532(3) 0.3562(7) 0.9114(4) 0.0543(14) Uani 1 1 d . .
H16 H 0.7889 0.3375 0.9442 0.065 Uiso 1 1 calc R U
C17 C 0.8056(3) 0.2651(11) 0.8115(5) 0.075(2) Uani 1 1 d . .
H17A H 0.8063 0.1570 0.8133 0.090 Uiso 1 1 calc R U
H17B H 0.8424 0.3018 0.8421 0.090 Uiso 1 1 calc R U
C18 C 0.8045(3) 0.3172(11) 0.7328(5) 0.076(2) Uani 1 1 d . .
H18A H 0.8403 0.2802 0.7138 0.091 Uiso 1 1 calc R U
H18B H 0.8048 0.4252 0.7307 0.091 Uiso 1 1 calc R U
C19 C 0.7457(3) 0.2560(8) 0.6871(4) 0.0600(15) Uani 1 1 d . .
C20 C 0.7456(4) 0.2081(10) 0.6157(4) 0.0684(19) Uani 1 1 d . .
H20 H 0.7806 0.2205 0.5940 0.082 Uiso 1 1 calc R U
C21 C 0.6936(4) 0.1413(9) 0.5757(4) 0.0679(19) Uani 1 1 d . .
C22 C 0.6421(4) 0.1226(8) 0.6094(4) 0.0590(15) Uani 1 1 d . .
C23 C 0.6422(3) 0.1680(7) 0.6798(4) 0.0536(14) Uani 1 1 d . .
H23 H 0.6076 0.1520 0.7018 0.064 Uiso 1 1 calc R U
C24 C 0.6942(3) 0.2391(7) 0.7204(4) 0.0516(13) Uani 1 1 d . .
C25 C 0.6919(3) 0.2872(6) 0.7979(3) 0.0470(12) Uani 1 1 d . .
H25 H 0.6742 0.2052 0.8230 0.056 Uiso 1 1 calc R U
C26 C 0.6297(3) 0.6224(7) 0.8960(3) 0.0483(12) Uani 1 1 d . .
C27 C 0.5488(3) 0.8034(8) 0.8497(4) 0.0582(15) Uani 1 1 d . .
C28 C 0.4916(5) 0.7791(14) 0.7917(8) 0.109(4) Uani 1 1 d . .
H28A H 0.5038 0.7433 0.7471 0.164 Uiso 1 1 calc R U
H28B H 0.4699 0.8717 0.7824 0.164 Uiso 1 1 calc R U
H28C H 0.4652 0.7072 0.8095 0.164 Uiso 1 1 calc R U
C29 C 0.5297(7) 0.8387(14) 0.9226(6) 0.112(4) Uani 1 1 d . U
H29A H 0.5060 0.7575 0.9373 0.167 Uiso 1 1 calc R U
H29B H 0.5054 0.9279 0.9183 0.167 Uiso 1 1 calc R U
H29C H 0.5656 0.8533 0.9587 0.167 Uiso 1 1 calc R U
C30 C 0.5923(5) 0.9128(10) 0.8243(6) 0.085(2) Uani 1 1 d . .
H30A H 0.6277 0.9239 0.8615 0.127 Uiso 1 1 calc R U
H30B H 0.5721 1.0074 0.8154 0.127 Uiso 1 1 calc R U
H30C H 0.6048 0.8774 0.7798 0.127 Uiso 1 1 calc R U
C31 C 0.7083(3) 0.4429(8) 1.0194(4) 0.0615(16) Uani 1 1 d . .
H31A H 0.7078 0.5492 1.0287 0.074 Uiso 1 1 calc R U
H31B H 0.7465 0.4031 1.0455 0.074 Uiso 1 1 calc R U
C32 C 0.6547(3) 0.3701(8) 1.0484(3) 0.0577(15) Uani 1 1 d . .
C33 C 0.6496(4) 0.2171(10) 1.0523(6) 0.081(2) Uani 1 1 d . .
H33 H 0.6777 0.1566 1.0334 0.097 Uiso 1 1 calc R U
C34 C 0.6040(6) 0.1542(13) 1.0836(9) 0.110(4) Uani 1 1 d . .
H34 H 0.6039 0.0515 1.0904 0.132 Uiso 1 1 calc R U
C35 C 0.5577(6) 0.2383(16) 1.1056(7) 0.102(3) Uani 1 1 d . .
H35 H 0.5264 0.1926 1.1258 0.122 Uiso 1 1 calc R U
C36 C 0.5586(5) 0.3875(14) 1.0974(7) 0.097(3) Uani 1 1 d . .
H36 H 0.5266 0.4456 1.1093 0.116 Uiso 1 1 calc R U
C37 C 0.6080(4) 0.4533(10) 1.0711(5) 0.077(2) Uani 1 1 d . .
H37 H 0.6098 0.5567 1.0685 0.093 Uiso 1 1 calc R U
C38 C 0.7429(6) 0.1003(17) 0.4704(5) 0.107(4) Uani 1 1 d . .
H38A H 0.7576 0.2011 0.4760 0.161 Uiso 1 1 calc R U
H38B H 0.7316 0.0780 0.4192 0.161 Uiso 1 1 calc R U
H38C H 0.7748 0.0334 0.4917 0.161 Uiso 1 1 calc R U
C39 C 0.5427(4) 0.0208(13) 0.5998(5) 0.081(2) Uani 1 1 d . .
H39A H 0.5530 -0.0442 0.6413 0.122 Uiso 1 1 calc R U
H39B H 0.5118 -0.0252 0.5644 0.122 Uiso 1 1 calc R U
H39C H 0.5273 0.1134 0.6158 0.122 Uiso 1 1 calc R U

loop_
_atom_site_aniso_label
_atom_site_aniso_U_11
_atom_site_aniso_U_22
_atom_site_aniso_U_33
_atom_site_aniso_U_23
_atom_site_aniso_U_13
_atom_site_aniso_U_12
N1 0.072(3) 0.086(4) 0.046(3) -0.003(3) -0.005(3) 0.039(3)
N2 0.040(2) 0.069(3) 0.061(3) 0.005(3) 0.008(2) 0.014(2)
O1 0.049(2) 0.089(4) 0.082(3) -0.027(3) 0.013(2) -0.014(2)
O2 0.312(16) 0.093(6) 0.156(9) -0.019(6) -0.150(11) 0.065(8)
O3 0.095(4) 0.101(5) 0.111(6) -0.027(4) -0.027(4) 0.025(4)
O4 0.053(2) 0.049(2) 0.057(2) -0.0025(18) 0.0098(19) 0.0071(17)
O5 0.104(4) 0.055(3) 0.088(4) -0.014(3) -0.024(4) -0.001(3)
O6 0.131(6) 0.109(5) 0.046(2) -0.002(3) 0.032(3) 0.021(4)
O7 0.095(4) 0.079(3) 0.050(2) -0.007(2) 0.007(3) -0.009(3)
C1 0.048(3) 0.067(4) 0.044(3) -0.012(3) 0.005(3) 0.009(3)
C2 0.040(2) 0.043(2) 0.042(2) 0.004(2) 0.005(2) 0.004(2)
C3 0.054(3) 0.048(3) 0.062(3) 0.010(3) 0.026(3) 0.012(2)
C4 0.075(4) 0.056(4) 0.125(7) 0.015(5) 0.049(5) 0.005(3)
C5 0.131(8) 0.065(5) 0.217(13) 0.028(8) 0.121(9) 0.007(6)
C6 0.206(13) 0.078(7) 0.140(9) 0.060(7) 0.125(10) 0.069(8)
C7 0.185(11) 0.091(7) 0.073(5) 0.041(5) 0.074(7) 0.067(8)
C8 0.133(7) 0.065(4) 0.049(3) 0.018(3) 0.036(4) 0.054(5)
C9 0.183(11) 0.064(5) 0.063(4) -0.021(4) -0.020(6) 0.055(6)
C10 0.119(8) 0.097(7) 0.121(9) -0.023(7) -0.033(8) 0.010(6)
C11 0.094(8) 0.149(16) 0.30(3) -0.048(18) -0.026(13) -0.001(9)
C12 0.103(8) 0.133(12) 0.212(19) 0.020(12) 0.009(10) 0.016(8)
C13 0.229(19) 0.158(16) 0.149(14) -0.061(13) -0.078(15) 0.051(14)
C14 0.043(2) 0.043(3) 0.043(3) 0.005(2) 0.005(2) -0.001(2)
C15 0.055(3) 0.049(3) 0.047(3) 0.010(3) 0.006(3) 0.001(2)
C16 0.047(3) 0.056(3) 0.055(3) 0.009(3) -0.006(3) 0.002(2)
C17 0.053(3) 0.080(5) 0.090(5) -0.005(4) 0.008(4) 0.019(3)
C18 0.053(3) 0.091(5) 0.092(5) -0.006(5) 0.032(4) 0.006(4)
C19 0.064(3) 0.051(3) 0.069(4) 0.007(3) 0.024(3) 0.014(3)
C20 0.065(4) 0.079(5) 0.066(4) 0.009(4) 0.025(3) 0.015(3)
C21 0.092(5) 0.065(4) 0.050(3) 0.008(3) 0.022(4) 0.017(4)
C22 0.080(4) 0.053(3) 0.044(3) 0.008(3) 0.010(3) 0.010(3)
C23 0.068(3) 0.044(3) 0.051(3) 0.005(2) 0.018(3) 0.005(2)
C24 0.057(3) 0.043(3) 0.056(3) 0.004(3) 0.015(3) 0.008(2)
C25 0.048(3) 0.046(3) 0.046(3) 0.008(2) 0.006(2) 0.004(2)
C26 0.053(3) 0.046(3) 0.045(3) 0.002(2) 0.007(2) 0.000(2)
C27 0.067(4) 0.049(3) 0.061(3) -0.003(3) 0.020(3) 0.012(3)
C28 0.092(6) 0.102(7) 0.123(9) -0.007(7) -0.021(7) 0.047(6)
C29 0.161(11) 0.100(8) 0.090(6) 0.006(6) 0.071(7) 0.051(8)
C30 0.097(5) 0.059(4) 0.103(6) 0.024(5) 0.030(5) 0.010(4)
C31 0.069(3) 0.060(4) 0.051(3) 0.004(3) -0.003(3) -0.006(3)
C32 0.074(4) 0.057(4) 0.041(3) 0.006(3) 0.007(3) 0.003(3)
C33 0.085(5) 0.065(5) 0.095(6) 0.007(4) 0.023(5) 0.008(4)
C34 0.111(8) 0.074(6) 0.158(12) 0.016(7) 0.058(8) -0.007(5)
C35 0.107(7) 0.103(8) 0.106(7) 0.004(6) 0.050(6) -0.010(6)
C36 0.080(5) 0.098(7) 0.120(8) -0.026(7) 0.035(6) -0.008(5)
C37 0.084(5) 0.063(5) 0.087(5) -0.010(4) 0.019(4) 0.006(4)
C38 0.126(8) 0.137(11) 0.070(5) -0.019(6) 0.045(6) 0.032(7)
C39 0.079(5) 0.096(6) 0.067(4) -0.006(4) 0.005(4) -0.013(4)

loop_
_atom_type_symbol
_atom_type_description
_atom_type_scat_dispersion_real
_atom_type_scat_dispersion_imag
_atom_type_scat_source
C C 0.0181 0.0091 'International Tables Vol C Tables 4.2.6.8 and 6.1.1.4'
H H 0.0000 0.0000 'International Tables Vol C Tables 4.2.6.8 and 6.1.1.4'
N N 0.0311 0.0180 'International Tables Vol C Tables 4.2.6.8 and 6.1.1.4'
O O 0.0492 0.0322 'International Tables Vol C Tables 4.2.6.8 and 6.1.1.4'

loop_
_geom_angle_atom_site_label_1
_geom_angle_atom_site_label_2
_geom_angle_atom_site_label_3
_geom_angle
C1 N1 C8 109.8(6)
C1 N1 C9 119.0(8)
C8 N1 C9 130.0(7)
C16 N2 C17 122.3(6)
C16 N2 C25 114.6(5)
C17 N2 C25 119.5(6)
C9 O3 C10 119.6(10)
C26 O4 C27 121.4(5)
C21 O6 C38 118.4(9)
C22 O7 C39 117.6(6)
O1 C1 N1 126.9(6)
O1 C1 C2 125.6(6)
N1 C1 C2 107.4(6)
C3 C2 C1 103.6(5)
C3 C2 C14 116.5(5)
C1 C2 C14 108.6(4)
C3 C2 C25 110.6(4)
C1 C2 C25 108.1(5)
C14 C2 C25 109.0(4)
C4 C3 C8 124.3(8)
C4 C3 C2 128.4(7)
C8 C3 C2 107.2(7)
C3 C4 C5 116.6(11)
C4 C5 C6 118.5(13)
C7 C6 C5 124.3(9)
C8 C7 C6 116.1(11)
C7 C8 C3 120.1(12)
C7 C8 N1 128.6(11)
C3 C8 N1 111.3(6)
O2 C9 O3 140.3(12)
O2 C9 N1 109.3(12)
O3 C9 N1 110.0(7)
C12 C10 O3 108.4(11)
C12 C10 C13 110.9(14)
O3 C10 C13 107.7(14)
C12 C10 C11 111.8(17)
O3 C10 C11 102.6(11)
C13 C10 C11 115.0(15)
C15 C14 C26 112.0(5)
C15 C14 C2 113.5(4)
C26 C14 C2 109.1(4)
C16 C15 C31 121.1(5)
C16 C15 C14 120.5(6)
C31 C15 C14 118.4(5)
C15 C16 N2 124.1(5)
N2 C17 C18 109.6(6)
C17 C18 C19 107.4(7)
C24 C19 C20 120.6(7)
C24 C19 C18 118.6(7)
C20 C19 C18 120.6(7)
C19 C20 C21 120.9(7)
O6 C21 C22 116.9(8)
O6 C21 C20 124.5(8)
C22 C21 C20 118.5(7)
C23 C22 O7 124.2(7)
C23 C22 C21 120.8(7)
O7 C22 C21 114.9(6)
C22 C23 C24 121.2(7)
C19 C24 C23 117.9(6)
C19 C24 C25 123.0(6)
C23 C24 C25 119.1(6)
N2 C25 C24 112.3(5)
N2 C25 C2 106.3(5)
C24 C25 C2 114.2(4)
O5 C26 O4 124.7(6)
O5 C26 C14 125.5(6)
O4 C26 C14 109.7(5)
O4 C27 C30 110.2(6)
O4 C27 C29 108.3(7)
C30 C27 C29 115.0(9)
O4 C27 C28 100.7(6)
C30 C27 C28 111.9(9)
C29 C27 C28 109.7(9)
C15 C31 C32 112.0(5)
C33 C32 C37 116.7(8)
C33 C32 C31 121.4(7)
C37 C32 C31 121.9(7)
C34 C33 C32 120.5(10)
C33 C34 C35 121.8(11)
C36 C35 C34 119.2(11)
C35 C36 C37 119.0(10)
C32 C37 C36 122.3(9)

loop_
_geom_bond_atom_site_label_1
_geom_bond_atom_site_label_2
_geom_bond_distance
N1 C1 1.402(10)
N1 C8 1.408(14)
N1 C9 1.560(13)
N2 C16 1.383(9)
N2 C17 1.426(9)
N2 C25 1.454(8)
O1 C1 1.185(9)
O2 C9 1.206(14)
O3 C9 1.279(14)
O3 C10 1.476(14)
O4 C26 1.336(7)
O4 C27 1.489(7)
O5 C26 1.192(8)
O6 C21 1.369(9)
O6 C38 1.419(13)
O7 C22 1.374(10)
O7 C39 1.379(11)
C1 C2 1.536(7)
C2 C3 1.509(8)
C2 C14 1.542(7)
C2 C25 1.583(7)
C3 C4 1.383(12)
C3 C8 1.406(12)
C4 C5 1.416(14)
C5 C6 1.42(2)
C6 C7 1.397(17)
C7 C8 1.390(13)
C10 C12 1.43(2)
C10 C13 1.517(19)
C10 C11 1.52(3)
C14 C15 1.520(8)
C14 C26 1.532(8)
C15 C16 1.333(9)
C15 C31 1.515(9)
C17 C18 1.520(13)
C18 C19 1.534(11)
C19 C24 1.379(10)
C19 C20 1.383(11)
C20 C21 1.396(12)
C21 C22 1.385(11)
C22 C23 1.360(9)
C23 C24 1.417(10)
C24 C25 1.501(8)
C27 C30 1.496(12)
C27 C29 1.502(11)
C27 C28 1.536(13)
C31 C32 1.518(10)
C32 C33 1.380(12)
C32 C37 1.387(11)
C33 C34 1.357(15)
C34 C35 1.379(17)
C35 C36 1.348(18)
C36 C37 1.391(14)

loop_
_geom_torsion_atom_site_label_1
_geom_torsion_atom_site_label_2
_geom_torsion_atom_site_label_3
_geom_torsion_atom_site_label_4
_geom_torsion
C8 N1 C1 O1 175.4(7)
C9 N1 C1 O1 7.2(10)
C8 N1 C1 C2 -6.2(7)
C9 N1 C1 C2 -174.4(6)
O1 C1 C2 C3 -173.7(6)
N1 C1 C2 C3 7.8(6)
O1 C1 C2 C14 -49.3(8)
N1 C1 C2 C14 132.3(5)
O1 C1 C2 C25 68.8(8)
N1 C1 C2 C25 -109.6(5)
C1 C2 C3 C4 171.5(7)
C14 C2 C3 C4 52.4(9)
C25 C2 C3 C4 -72.9(9)
C1 C2 C3 C8 -6.7(6)
C14 C2 C3 C8 -125.8(5)
C25 C2 C3 C8 108.9(5)
C8 C3 C4 C5 -2.9(12)
C2 C3 C4 C5 179.2(8)
C3 C4 C5 C6 -0.4(14)
C4 C5 C6 C7 1.8(17)
C5 C6 C7 C8 0.1(15)
C6 C7 C8 C3 -3.2(12)
C6 C7 C8 N1 176.6(8)
C4 C3 C8 C7 4.9(11)
C2 C3 C8 C7 -176.8(7)
C4 C3 C8 N1 -175.0(7)
C2 C3 C8 N1 3.3(7)
C1 N1 C8 C7 -178.0(7)
C9 N1 C8 C7 -11.4(13)
C1 N1 C8 C3 1.9(8)
C9 N1 C8 C3 168.4(7)
C10 O3 C9 O2 -23(2)
C10 O3 C9 N1 165.8(9)
C1 N1 C9 O2 159.3(11)
C8 N1 C9 O2 -6.2(14)
C1 N1 C9 O3 -26.5(10)
C8 N1 C9 O3 168.1(8)
C9 O3 C10 C12 -55.8(17)
C9 O3 C10 C13 64.1(15)
C9 O3 C10 C11 -174.1(14)
C3 C2 C14 C15 -91.8(6)
C1 C2 C14 C15 151.8(5)
C25 C2 C14 C15 34.3(6)
C3 C2 C14 C26 33.9(6)
C1 C2 C14 C26 -82.5(6)
C25 C2 C14 C26 159.9(4)
C26 C14 C15 C16 -126.3(6)
C2 C14 C15 C16 -2.3(8)
C26 C14 C15 C31 54.5(7)
C2 C14 C15 C31 178.6(5)
C31 C15 C16 N2 175.1(6)
C14 C15 C16 N2 -4.0(10)
C17 N2 C16 C15 175.1(7)
C25 N2 C16 C15 -26.4(9)
C16 N2 C17 C18 -147.4(7)
C25 N2 C17 C18 55.1(10)
N2 C17 C18 C19 -59.4(9)
C17 C18 C19 C24 32.1(9)
C17 C18 C19 C20 -143.0(7)
C24 C19 C20 C21 -0.2(12)
C18 C19 C20 C21 174.9(7)
C38 O6 C21 C22 -179.9(9)
C38 O6 C21 C20 -4.4(13)
C19 C20 C21 O6 -176.1(8)
C19 C20 C21 C22 -0.7(12)
C39 O7 C22 C23 1.9(11)
C39 O7 C22 C21 177.7(7)
O6 C21 C22 C23 175.7(7)
C20 C21 C22 C23 -0.1(11)
O6 C21 C22 O7 -0.3(10)
C20 C21 C22 O7 -176.0(7)
O7 C22 C23 C24 177.2(6)
C21 C22 C23 C24 1.6(10)
C20 C19 C24 C23 1.6(10)
C18 C19 C24 C23 -173.5(6)
C20 C19 C24 C25 179.2(6)
C18 C19 C24 C25 4.1(10)
C22 C23 C24 C19 -2.4(9)
C22 C23 C24 C25 179.9(5)
C16 N2 C25 C24 -176.6(5)
C17 N2 C25 C24 -17.5(8)
C16 N2 C25 C2 57.8(7)
C17 N2 C25 C2 -143.1(6)
C19 C24 C25 N2 -13.6(8)
C23 C24 C25 N2 164.0(5)
C19 C24 C25 C2 107.6(7)
C23 C24 C25 C2 -74.8(7)
C3 C2 C25 N2 68.3(6)
C1 C2 C25 N2 -178.9(5)
C14 C2 C25 N2 -61.1(6)
C3 C2 C25 C24 -56.2(7)
C1 C2 C25 C24 56.6(6)
C14 C2 C25 C24 174.5(5)
C27 O4 C26 O5 2.3(10)
C27 O4 C26 C14 -177.1(5)
C15 C14 C26 O5 5.4(9)
C2 C14 C26 O5 -121.1(8)
C15 C14 C26 O4 -175.3(5)
C2 C14 C26 O4 58.2(6)
C26 O4 C27 C30 58.1(8)
C26 O4 C27 C29 -68.5(10)
C26 O4 C27 C28 176.4(8)
C16 C15 C31 C32 -124.9(7)
C14 C15 C31 C32 54.2(8)
C15 C31 C32 C33 68.7(9)
C15 C31 C32 C37 -110.1(8)
C37 C32 C33 C34 -6.2(15)
C31 C32 C33 C34 175.0(10)
C32 C33 C34 C35 7(2)
C33 C34 C35 C36 -2(2)
C34 C35 C36 C37 -4(2)
C33 C32 C37 C36 0.8(13)
C31 C32 C37 C36 179.7(9)
C35 C36 C37 C32 4.1(17)
